data_4029433
loop_
_publ_author_name
'Selfridge, Brandon R.'
'Deschamps, Jeffrey R.'
'Jacobson, Arthur E.'
'Rice, Kenner C.'

_publ_section_title
;
 Synthesis of Enantiopure 10-Nornaltrexones in the Search for Toll-like
 Receptor 4 Antagonists and Opioid Ligands.
;
_journal_issue 11
_journal_name_full 'The Journal of organic chemistry'
_journal_page_first 5007
_journal_page_last 5018
_journal_paper_doi 10.1021/jo500568s
_journal_volume 79
_journal_year 2014
_chemical_formula_moiety 'C18 H21 N O3'
_chemical_formula_sum 'C18 H21 N O3'
_chemical_formula_weight 299.36
_chemical_name_systematic
; 
 ? 
;
_space_group_IT_number 19
_symmetry_cell_setting orthorhombic
_symmetry_space_group_name_Hall 'P 2ac 2ab'
_symmetry_space_group_name_H-M 'P 21 21 21'
_atom_sites_solution_hydrogens geom
_atom_sites_solution_primary direct
_atom_sites_solution_secondary difmap
_audit_creation_method SHELXL-97
_cell_angle_alpha 90.00
_cell_angle_beta 90.00
_cell_angle_gamma 90.00
_cell_formula_units_Z 4
_cell_length_a 5.8822(3)
_cell_length_b 15.7145(8)
_cell_length_c 16.2267(7)
_cell_measurement_reflns_used 9949
_cell_measurement_temperature 150(2)
_cell_measurement_theta_max 29.13
_cell_measurement_theta_min 2.51
_cell_volume 1499.93(13)
_computing_cell_refinement 'Bruker SMART v5.631 (Bruker, 2001b)'
_computing_data_collection 'Bruker SMART v5.631 (Bruker, 2001b)'
_computing_data_reduction
;
Bruker SAINT v6.45 (Bruker, 2002), Bruker XPREP v6.14 (Bruker, 2001a)
;
_computing_molecular_graphics 'Bruker SHELXTL v6.14 (Bruker, 2000a)'
_computing_publication_material 'Bruker SHELXTL v6.14 (Bruker, 2000a)'
_computing_structure_refinement 'Bruker SHELXTL v6.14 (Bruker, 2000a)'
_computing_structure_solution 'Bruker SHELXTL v6.14 (Bruker, 2000a)'
_diffrn_ambient_temperature 150(2)
_diffrn_measured_fraction_theta_full 0.995
_diffrn_measured_fraction_theta_max 0.995
_diffrn_measurement_device_type 'Bruker APEX 2 CCD'
_diffrn_measurement_method '\w scans'
_diffrn_radiation_monochromator graphite
_diffrn_radiation_source 'sealed tube'
_diffrn_radiation_type MoK\a
_diffrn_radiation_wavelength 0.71073
_diffrn_reflns_av_R_equivalents 0.0850
_diffrn_reflns_av_sigmaI/netI 0.0450
_diffrn_reflns_limit_h_max 8
_diffrn_reflns_limit_h_min -8
_diffrn_reflns_limit_k_max 21
_diffrn_reflns_limit_k_min -21
_diffrn_reflns_limit_l_max 22
_diffrn_reflns_limit_l_min -22
_diffrn_reflns_number 17322
_diffrn_reflns_theta_full 29.17
_diffrn_reflns_theta_max 29.17
_diffrn_reflns_theta_min 1.80
_exptl_absorpt_coefficient_mu 0.090
_exptl_absorpt_correction_T_max 0.9919
_exptl_absorpt_correction_T_min 0.9398
_exptl_absorpt_correction_type multi-scan
_exptl_absorpt_process_details 'SADABS v2.10 (Bruker, 2000c)'
_exptl_crystal_colour colourless
_exptl_crystal_density_diffrn 1.326
_exptl_crystal_density_method 'not measured'
_exptl_crystal_description plate
_exptl_crystal_F_000 640
_exptl_crystal_size_max 0.699
_exptl_crystal_size_mid 0.548
_exptl_crystal_size_min 0.091
_refine_diff_density_max 0.264
_refine_diff_density_min -0.243
_refine_diff_density_rms 0.054
_refine_ls_abs_structure_details 'Flack H D (1983), Acta Cryst. A39, 876-881'
_refine_ls_abs_structure_Flack -0.4(8)
_refine_ls_extinction_method none
_refine_ls_goodness_of_fit_ref 1.041
_refine_ls_hydrogen_treatment constr
_refine_ls_matrix_type full
_refine_ls_number_parameters 199
_refine_ls_number_reflns 3996
_refine_ls_number_restraints 0
_refine_ls_restrained_S_all 1.041
_refine_ls_R_factor_all 0.0388
_refine_ls_R_factor_gt 0.0377
_refine_ls_shift/su_max 0.001
_refine_ls_shift/su_mean 0.000
_refine_ls_structure_factor_coef Fsqd
_refine_ls_weighting_details 'calc w=1/[\s^2^(Fo^2^)+(0.0701P)^2^+0.1514P] where P=(Fo^2^+2Fc^2^)/3'
_refine_ls_weighting_scheme calc
_refine_ls_wR_factor_gt 0.1070
_refine_ls_wR_factor_ref 0.1082
_reflns_number_gt 3859
_reflns_number_total 3996
_reflns_threshold_expression I>2\s(I)
_cod_data_source_file jo500568s_si_002.cif
_cod_data_source_block knih91
_cod_depositor_comments 'Adding full bibliography for 4029432--4029433.cif.'
_cod_database_code 4029433

loop_
_symmetry_equiv_pos_as_xyz
'x, y, z'
'x+1/2, -y+1/2, -z'
'-x, y+1/2, -z+1/2'
'-x+1/2, -y, z+1/2'

loop_
_atom_site_label
_atom_site_type_symbol
_atom_site_fract_x
_atom_site_fract_y
_atom_site_fract_z
_atom_site_U_iso_or_equiv
_atom_site_adp_type
_atom_site_occupancy
_atom_site_symmetry_multiplicity
_atom_site_calc_flag
_atom_site_refinement_flags
C1 C 0.0333(2) 0.93158(8) 1.10360(7) 0.0224(2) Uani 1 1 d .
H1A H -0.0156 0.9881 1.1239 0.027 Uiso 1 1 calc R
H1B H -0.1057 0.8985 1.0910 0.027 Uiso 1 1 calc R
C2 C 0.1607(2) 0.88646(8) 1.17303(7) 0.0228(2) Uani 1 1 d .
H2A H 0.2723 0.9262 1.1976 0.027 Uiso 1 1 calc R
H2B H 0.0514 0.8701 1.2166 0.027 Uiso 1 1 calc R
N3 N 0.2786(2) 0.81100(7) 1.14416(7) 0.0232(2) Uani 1 1 d .
C3 C 0.3836(3) 0.75883(10) 1.20666(9) 0.0336(3) Uani 1 1 d .
H3A H 0.4580 0.7099 1.1806 0.050 Uiso 1 1 calc R
H3B H 0.2671 0.7386 1.2452 0.050 Uiso 1 1 calc R
H3C H 0.4968 0.7925 1.2366 0.050 Uiso 1 1 calc R
C4 C 0.3586(2) 0.80858(7) 1.06544(7) 0.0192(2) Uani 1 1 d .
H4A H 0.4576 0.7631 1.0514 0.023 Uiso 1 1 calc R
C4A C 0.30882(19) 0.86568(7) 1.00547(7) 0.0167(2) Uani 1 1 d .
C5 C 0.38141(19) 0.85347(7) 0.92117(7) 0.0188(2) Uani 1 1 d .
H5A H 0.4864 0.8092 0.9091 0.023 Uiso 1 1 calc R
C6 C 0.3053(2) 0.90268(7) 0.85925(7) 0.0186(2) Uani 1 1 d .
H6A H 0.3649 0.8945 0.8054 0.022 Uiso 1 1 calc R
C7 C 0.12830(18) 0.97029(7) 0.87280(7) 0.0159(2) Uani 1 1 d .
O7 O -0.00290(14) 0.97231(5) 0.80099(5) 0.01966(18) Uani 1 1 d .
C7A C -0.1891(2) 1.03055(9) 0.80174(8) 0.0262(3) Uani 1 1 d .
H7AA H -0.2703 1.0274 0.7491 0.039 Uiso 1 1 calc R
H7AB H -0.1319 1.0885 0.8100 0.039 Uiso 1 1 calc R
H7AC H -0.2931 1.0158 0.8467 0.039 Uiso 1 1 calc R
C8 C 0.34427(19) 1.07128(7) 0.95016(7) 0.0158(2) Uani 1 1 d .
O8 O 0.23549(15) 1.05394(5) 0.87751(5) 0.01767(17) Uani 1 1 d .
C9 C 0.4862(2) 1.14371(7) 0.94806(7) 0.0186(2) Uani 1 1 d .
O9 O 0.48518(16) 1.18740(5) 0.87501(6) 0.02305(19) Uani 1 1 d .
C9A C 0.6406(2) 1.25696(8) 0.86862(9) 0.0287(3) Uani 1 1 d .
H9AA H 0.6255 1.2836 0.8143 0.043 Uiso 1 1 calc R
H9AB H 0.7964 1.2361 0.8757 0.043 Uiso 1 1 calc R
H9AC H 0.6066 1.2990 0.9115 0.043 Uiso 1 1 calc R
C10 C 0.6126(2) 1.16633(8) 1.01703(8) 0.0226(2) Uani 1 1 d .
H10A H 0.7103 1.2144 1.0156 0.027 Uiso 1 1 calc R
C11 C 0.5940(2) 1.11751(8) 1.08829(8) 0.0244(3) Uani 1 1 d .
H11A H 0.6805 1.1323 1.1356 0.029 Uiso 1 1 calc R
C12 C 0.4508(2) 1.04773(8) 1.09097(7) 0.0215(2) Uani 1 1 d .
H12A H 0.4391 1.0159 1.1406 0.026 Uiso 1 1 calc R
C12A C 0.32265(19) 1.02284(7) 1.02216(7) 0.0167(2) Uani 1 1 d .
C12B C 0.16668(19) 0.94439(7) 1.02283(7) 0.0158(2) Uani 1 1 d .
C13 C -0.00452(19) 0.95572(7) 0.95201(7) 0.0170(2) Uani 1 1 d .
H13A H -0.1005 0.9042 0.9468 0.020 Uiso 1 1 calc R
H13B H -0.1047 1.0050 0.9632 0.020 Uiso 1 1 calc R

loop_
_atom_site_aniso_label
_atom_site_aniso_U_11
_atom_site_aniso_U_22
_atom_site_aniso_U_33
_atom_site_aniso_U_23
_atom_site_aniso_U_13
_atom_site_aniso_U_12
C1 0.0241(6) 0.0247(5) 0.0182(5) 0.0052(4) 0.0068(4) 0.0087(5)
C2 0.0298(6) 0.0221(5) 0.0167(5) 0.0029(4) 0.0037(5) 0.0065(5)
N3 0.0297(5) 0.0205(4) 0.0195(5) 0.0043(4) 0.0011(4) 0.0069(4)
C3 0.0449(8) 0.0310(7) 0.0249(6) 0.0074(5) -0.0029(6) 0.0152(6)
C4 0.0189(5) 0.0159(5) 0.0227(6) -0.0003(4) 0.0002(4) 0.0012(4)
C4A 0.0154(5) 0.0151(5) 0.0195(5) -0.0016(4) 0.0012(4) 0.0009(4)
C5 0.0172(5) 0.0174(5) 0.0218(5) -0.0036(4) 0.0028(4) 0.0011(4)
C6 0.0187(5) 0.0201(5) 0.0169(5) -0.0042(4) 0.0041(4) 0.0006(4)
C7 0.0149(4) 0.0176(4) 0.0152(5) -0.0008(4) -0.0006(4) -0.0017(4)
O7 0.0192(4) 0.0234(4) 0.0164(4) -0.0017(3) -0.0038(3) -0.0007(3)
C7A 0.0193(5) 0.0356(6) 0.0236(6) 0.0016(5) -0.0032(5) 0.0040(5)
C8 0.0163(5) 0.0156(4) 0.0156(5) -0.0031(4) -0.0014(4) 0.0017(4)
O8 0.0213(4) 0.0175(4) 0.0143(4) -0.0001(3) -0.0017(3) -0.0042(3)
C9 0.0191(5) 0.0166(4) 0.0201(5) -0.0022(4) 0.0008(4) 0.0003(4)
O9 0.0268(4) 0.0196(4) 0.0228(4) 0.0025(3) -0.0003(4) -0.0068(3)
C9A 0.0306(7) 0.0239(6) 0.0317(7) 0.0002(5) 0.0040(5) -0.0100(5)
C10 0.0217(5) 0.0197(5) 0.0264(6) -0.0053(4) -0.0034(5) -0.0013(4)
C11 0.0258(6) 0.0243(6) 0.0229(6) -0.0064(5) -0.0081(5) 0.0029(5)
C12 0.0263(6) 0.0208(5) 0.0174(5) -0.0016(4) -0.0043(4) 0.0057(4)
C12A 0.0185(5) 0.0152(4) 0.0165(5) -0.0026(4) 0.0006(4) 0.0031(4)
C12B 0.0170(5) 0.0158(4) 0.0145(5) 0.0007(4) 0.0023(4) 0.0029(4)
C13 0.0150(4) 0.0180(5) 0.0180(5) 0.0012(4) 0.0019(4) 0.0004(4)

loop_
_atom_type_symbol
_atom_type_description
_atom_type_scat_dispersion_real
_atom_type_scat_dispersion_imag
_atom_type_scat_source
C C 0.0033 0.0016 'International Tables Vol C Tables 4.2.6.8 and 6.1.1.4'
H H 0.0000 0.0000 'International Tables Vol C Tables 4.2.6.8 and 6.1.1.4'
N N 0.0061 0.0033 'International Tables Vol C Tables 4.2.6.8 and 6.1.1.4'
O O 0.0106 0.0060 'International Tables Vol C Tables 4.2.6.8 and 6.1.1.4'

loop_
_geom_angle_atom_site_label_1
_geom_angle_atom_site_label_2
_geom_angle_atom_site_label_3
_geom_angle
C2 C1 C12B 115.99(10)
C2 C1 H1A 108.3
C12B C1 H1A 108.3
C2 C1 H1B 108.3
C12B C1 H1B 108.3
H1A C1 H1B 107.4
N3 C2 C1 112.06(10)
N3 C2 H2A 109.2
C1 C2 H2A 109.2
N3 C2 H2B 109.2
C1 C2 H2B 109.2
H2A C2 H2B 107.9
C4 N3 C3 119.71(11)
C4 N3 C2 119.39(10)
C3 N3 C2 116.22(11)
N3 C3 H3A 109.5
N3 C3 H3B 109.5
H3A C3 H3B 109.5
N3 C3 H3C 109.5
H3A C3 H3C 109.5
H3B C3 H3C 109.5
C4A C4 N3 125.46(11)
C4A C4 H4A 117.3
N3 C4 H4A 117.3
C4 C4A C5 121.84(10)
C4 C4A C12B 121.64(10)
C5 C4A C12B 116.49(10)
C6 C5 C4A 122.16(10)
C6 C5 H5A 118.9
C4A C5 H5A 118.9
C5 C6 C7 121.86(10)
C5 C6 H6A 119.1
C7 C6 H6A 119.1
O7 C7 O8 105.16(9)
O7 C7 C6 106.04(9)
O8 C7 C6 110.18(9)
O7 C7 C13 115.09(9)
O8 C7 C13 108.24(9)
C6 C7 C13 111.88(9)
C7 O7 C7A 115.54(9)
O7 C7A H7AA 109.5
O7 C7A H7AB 109.5
H7AA C7A H7AB 109.5
O7 C7A H7AC 109.5
H7AA C7A H7AC 109.5
H7AB C7A H7AC 109.5
O8 C8 C12A 124.60(10)
O8 C8 C9 114.60(9)
C12A C8 C9 120.79(10)
C8 O8 C7 115.24(8)
O9 C9 C10 124.82(11)
O9 C9 C8 114.97(10)
C10 C9 C8 120.21(10)
C9 O9 C9A 116.32(10)
O9 C9A H9AA 109.5
O9 C9A H9AB 109.5
H9AA C9A H9AB 109.5
O9 C9A H9AC 109.5
H9AA C9A H9AC 109.5
H9AB C9A H9AC 109.5
C9 C10 C11 119.07(11)
C9 C10 H10A 120.5
C11 C10 H10A 120.5
C12 C11 C10 120.73(11)
C12 C11 H11A 119.6
C10 C11 H11A 119.6
C11 C12 C12A 121.53(11)
C11 C12 H12A 119.2
C12A C12 H12A 119.2
C8 C12A C12 117.63(11)
C8 C12A C12B 119.75(10)
C12 C12A C12B 122.60(10)
C4A C12B C12A 108.86(9)
C4A C12B C13 108.42(9)
C12A C12B C13 107.02(8)
C4A C12B C1 109.37(9)
C12A C12B C1 114.50(9)
C13 C12B C1 108.50(9)
C7 C13 C12B 108.20(9)
C7 C13 H13A 110.1
C12B C13 H13A 110.1
C7 C13 H13B 110.1
C12B C13 H13B 110.1
H13A C13 H13B 108.4

loop_
_geom_bond_atom_site_label_1
_geom_bond_atom_site_label_2
_geom_bond_distance
C1 C2 1.5276(16)
C1 C12B 1.5407(15)
C1 H1A 0.9900
C1 H1B 0.9900
C2 N3 1.4514(15)
C2 H2A 0.9900
C2 H2B 0.9900
N3 C4 1.3617(15)
N3 C3 1.4429(16)
C3 H3A 0.9800
C3 H3B 0.9800
C3 H3C 0.9800
C4 C4A 1.3558(16)
C4 H4A 0.9500
C4A C5 1.4458(16)
C4A C12B 1.5193(14)
C5 C6 1.3446(17)
C5 H5A 0.9500
C6 C7 1.5035(15)
C6 H6A 0.9500
C7 O7 1.3980(13)
C7 O8 1.4598(13)
C7 C13 1.5214(15)
O7 C7A 1.4276(15)
C7A H7AA 0.9800
C7A H7AB 0.9800
C7A H7AC 0.9800
C8 O8 1.3687(13)
C8 C12A 1.4002(16)
C8 C9 1.4119(15)
C9 O9 1.3700(14)
C9 C10 1.3897(16)
O9 C9A 1.4289(14)
C9A H9AA 0.9800
C9A H9AB 0.9800
C9A H9AC 0.9800
C10 C11 1.3920(19)
C10 H10A 0.9500
C11 C12 1.3832(18)
C11 H11A 0.9500
C12 C12A 1.4030(16)
C12 H12A 0.9500
C12A C12B 1.5369(15)
C12B C13 1.5383(15)
C13 H13A 0.9900
C13 H13B 0.9900

loop_
_geom_torsion_atom_site_label_1
_geom_torsion_atom_site_label_2
_geom_torsion_atom_site_label_3
_geom_torsion_atom_site_label_4
_geom_torsion
C12B C1 C2 N3 -46.27(15)
C1 C2 N3 C4 30.80(17)
C1 C2 N3 C3 -173.49(12)
C3 N3 C4 C4A -165.71(13)
C2 N3 C4 C4A -10.86(19)
N3 C4 C4A C5 -173.27(12)
N3 C4 C4A C12B 4.58(19)
C4 C4A C5 C6 169.94(12)
C12B C4A C5 C6 -8.01(17)
C4A C5 C6 C7 -3.85(18)
C5 C6 C7 O7 -145.65(11)
C5 C6 C7 O8 101.04(12)
C5 C6 C7 C13 -19.42(15)
O8 C7 O7 C7A -65.66(12)
C6 C7 O7 C7A 177.61(9)
C13 C7 O7 C7A 53.36(13)
C12A C8 O8 C7 -12.42(15)
C9 C8 O8 C7 167.34(9)
O7 C7 O8 C8 170.04(8)
C6 C7 O8 C8 -76.09(11)
C13 C7 O8 C8 46.54(11)
O8 C8 C9 O9 2.76(14)
C12A C8 C9 O9 -177.47(10)
O8 C8 C9 C10 -177.66(11)
C12A C8 C9 C10 2.10(17)
C10 C9 O9 C9A 5.31(17)
C8 C9 O9 C9A -175.14(10)
O9 C9 C10 C11 178.43(11)
C8 C9 C10 C11 -1.10(18)
C9 C10 C11 C12 -0.43(19)
C10 C11 C12 C12A 1.01(19)
O8 C8 C12A C12 178.23(10)
C9 C8 C12A C12 -1.51(16)
O8 C8 C12A C12B -0.37(17)
C9 C8 C12A C12B 179.89(9)
C11 C12 C12A C8 -0.03(17)
C11 C12 C12A C12B 178.53(11)
C4 C4A C12B C12A 107.15(12)
C5 C4A C12B C12A -74.89(12)
C4 C4A C12B C13 -136.77(11)
C5 C4A C12B C13 41.19(13)
C4 C4A C12B C1 -18.63(15)
C5 C4A C12B C1 159.33(10)
C8 C12A C12B C4A 95.41(12)
C12 C12A C12B C4A -83.12(12)
C8 C12A C12B C13 -21.58(13)
C12 C12A C12B C13 159.90(10)
C8 C12A C12B C1 -141.86(10)
C12 C12A C12B C1 39.62(15)
C2 C1 C12B C4A 39.27(14)
C2 C1 C12B C12A -83.19(13)
C2 C1 C12B C13 157.36(10)
O7 C7 C13 C12B 173.17(9)
O8 C7 C13 C12B -69.54(10)
C6 C7 C13 C12B 52.05(11)
C4A C12B C13 C7 -62.55(11)
C12A C12B C13 C7 54.72(11)
C1 C12B C13 C7 178.76(9)
